data_7202700
loop_
_publ_author_name
'Marcel Bouvet'
'Bernard Mal\'ezieux'
'Patrick Herson'
'Fran\,coise Villain'

_publ_section_title
;
 Self-organization of the 2-methoxyquinhydrone charge transfer complex
 in polar planes
;
_journal_issue 4
_journal_name_full CrystEngComm
_journal_page_first 270
_journal_paper_doi 10.1039/b700652g
_journal_volume 9
_journal_year 2007
_chemical_formula_moiety 'C7 H8 O3, C7 H6 O3'
_chemical_formula_sum 'C14 H14 O6'
_chemical_formula_weight 278.26
_space_group_IT_number 14
_symmetry_cell_setting monoclinic
_symmetry_space_group_name_Hall '-P 2ybc'
_symmetry_space_group_name_H-M 'P 1 21/c 1'
_atom_sites_solution_hydrogens geom
_atom_sites_solution_primary direct
_audit_creation_date 06-01-26
_audit_creation_method CRYSTALS_ver_12.82
_cell_angle_alpha 90
_cell_angle_beta 99.170(11)
_cell_angle_gamma 90
_cell_formula_units_Z 4
_cell_length_a 7.8386(10)
_cell_length_b 12.791(3)
_cell_length_c 13.187(2)
_cell_measurement_reflns_used 45
_cell_measurement_temperature 295
_cell_measurement_theta_max 19.8
_cell_measurement_theta_min 5
_cell_volume 1305.3(4)
_computing_cell_refinement 'Dirax/lsq (Duisenberg & Schreurs, 1989-2000)'
_computing_data_collection 'COLLECT. Nonius (1997-2001).'
_computing_data_reduction 'EvalCCD (Duisenberg & Schreurs 1990-2000)'
_computing_molecular_graphics 'CAMERON (Watkin et al., 1996)'
_computing_publication_material 'CRYSTALS (Betteridge et al., 2003)'
_computing_structure_refinement 'CRYSTALS (Betteridge et al., 2003)'
_computing_structure_solution 'SHELXS 86 (Sheldrick, 1986)'
_diffrn_ambient_temperature 295
_diffrn_measured_fraction_theta_full 0.995
_diffrn_measured_fraction_theta_max 0.993
_diffrn_measurement_device_type 'Nonius Kappa CCD'
_diffrn_measurement_method \w
_diffrn_radiation_monochromator graphite
_diffrn_radiation_type 'Mo K\a'
_diffrn_radiation_wavelength 0.71073
_diffrn_reflns_av_R_equivalents 0.039
_diffrn_reflns_limit_h_max 10
_diffrn_reflns_limit_h_min -11
_diffrn_reflns_limit_k_max 17
_diffrn_reflns_limit_k_min -16
_diffrn_reflns_limit_l_max 18
_diffrn_reflns_limit_l_min -17
_diffrn_reflns_number 11762
_diffrn_reflns_theta_full 28.503
_diffrn_reflns_theta_max 30.003
_diffrn_reflns_theta_min 2.232
_diffrn_standards_number 0
_exptl_absorpt_coefficient_mu 0.112
_exptl_absorpt_correction_T_max 0.99
_exptl_absorpt_correction_T_min 0.99
_exptl_absorpt_correction_type multi-scan
_exptl_absorpt_process_details 'SADABS (Siemens, 1996)'
_exptl_crystal_colour red
_exptl_crystal_density_diffrn 1.416
_exptl_crystal_description parallelepiped
_exptl_crystal_F_000 584
_exptl_crystal_size_max 0.14
_exptl_crystal_size_mid 0.12
_exptl_crystal_size_min 0.08
_refine_diff_density_max 0.33
_refine_diff_density_min -0.41
_refine_ls_extinction_coef 90
_refine_ls_extinction_method 'Larson 1970 Crystallographic Computing eq 22'
_refine_ls_goodness_of_fit_ref 1.0526
_refine_ls_hydrogen_treatment refU
_refine_ls_matrix_type full
_refine_ls_number_parameters 183
_refine_ls_number_reflns 1213
_refine_ls_number_restraints 0
_refine_ls_R_factor_all 0.2296
_refine_ls_R_factor_gt 0.0675
_refine_ls_shift/su_max 0.000121
_refine_ls_structure_factor_coef F
_refine_ls_weighting_details
;
Method, part 1, Chebychev polynomial, (Watkin, 1994, Prince, 1982)
[weight] = 1.0/[A~0~*T~0~(x)+A~1~*T~1~(x) ... +A~n-1~]*T~n-1~(x)]
where A~i~ are the Chebychev coefficients listed below and x= Fcalc/Fmax
Method = Robust Weighting (Prince, 1982)
W = [weight] * [1-(deltaF/6*sigmaF)^2^]^2^
A~i~ are:
1.85 -0.490E-01 1.41
;
_refine_ls_weighting_scheme calc
_refine_ls_wR_factor_all 0.1282
_refine_ls_wR_factor_gt 0.0570
_refine_ls_wR_factor_ref 0.0570
_reflns_limit_h_max 10
_reflns_limit_h_min -11
_reflns_limit_k_max 17
_reflns_limit_k_min 0
_reflns_limit_l_max 18
_reflns_limit_l_min 0
_reflns_number_gt 1213
_reflns_number_total 3773
_reflns_threshold_expression I>1.50u(I)
_oxford_structure_analysis_title '1260941 Compound X'
_cod_data_source_file b700652g.txt
_cod_data_source_block 1
_cod_depositor_comments
;
The following automatic conversions were performed:
'_symmetry_cell_setting' value 'Monoclinic' changed to 'monoclinic'
according to '/home/saulius/struct/CIF-dictionaries/cif_core.dic'
dictionary named 'cif_core.dic' version 2.4.1 from
2010-06-29.

'_refine_ls_hydrogen_treatment' value 'refu' changed to
'refU' according to '/home/saulius/struct/CIF-dictionaries/cif_core.dic'
dictionary named 'cif_core.dic' version 2.4.1 from 2010-06-29.

Automatic conversion script
Id: cif_fix_enum 1527 2010-12-29 10:47:43Z saulius 
;
_cod_original_sg_symbol_Hall '-p 2ybc'
_cod_original_sg_symbol_H-M 'P 1 21/c 1 '
_cod_database_code 7202700

loop_
_symmetry_equiv_pos_as_xyz
x,y,z
-x,-y,-z
-x,y+1/2,-z+1/2
x,-y+1/2,z+1/2

loop_
_atom_site_label
_atom_site_type_symbol
_atom_site_fract_x
_atom_site_fract_y
_atom_site_fract_z
_atom_site_U_iso_or_equiv
_atom_site_occupancy
_atom_site_adp_type
_atom_site_refinement_flags_posn
_atom_site_refinement_flags_adp
_atom_site_refinement_flags_occupancy
_atom_site_disorder_assembly
_atom_site_disorder_group
_atom_site_attached_hydrogens
C1 C 0.6827(7) 0.2124(4) 0.8822(5) 0.0349 1.0000 Uani . . . . . .
C2 C 0.7385(7) 0.3232(4) 0.8667(4) 0.0261 1.0000 Uani . . . . . .
C3 C 0.8439(6) 0.3740(4) 0.9405(4) 0.0283 1.0000 Uani . . . . . .
C4 C 0.9056(7) 0.3233(4) 1.0399(5) 0.0308 1.0000 Uani . . . . . .
C5 C 0.8494(8) 0.2141(5) 1.0554(5) 0.0396 1.0000 Uani . . . . . .
C6 C 0.7422(7) 0.1638(4) 0.9819(5) 0.0358 1.0000 Uani . . . . . .
C7 C 0.7137(8) 0.4650(4) 0.7492(5) 0.0471 1.0000 Uani . . . . . .
C8 C 0.1705(7) 0.2104(4) 0.8913(4) 0.0265 1.0000 Uani . . . . . .
C9 C 0.2356(6) 0.1659(5) 0.9865(5) 0.0366 1.0000 Uani . . . . . .
C10 C 0.3556(7) 0.2169(4) 1.0582(5) 0.0318 1.0000 Uani . . . . . .
C11 C 0.4094(7) 0.3158(4) 1.0346(5) 0.0292 1.0000 Uani . . . . . .
C12 C 0.3471(7) 0.3638(4) 0.9406(5) 0.0308 1.0000 Uani . . . . . .
C13 C 0.2271(6) 0.3097(4) 0.8694(4) 0.0252 1.0000 Uani . . . . . .
C14 C 0.2102(7) 0.4527(4) 0.7488(4) 0.0312 1.0000 Uani . . . . . .
O1 O 0.5887(5) 0.1643(3) 0.8138(3) 0.0454 1.0000 Uani . . . . . .
O2 O 0.6694(4) 0.3585(3) 0.7723(3) 0.0356 1.0000 Uani . . . . . .
O3 O 1.0017(5) 0.3691(3) 1.1090(3) 0.0420 1.0000 Uani . . . . . .
O4 O 0.0499(5) 0.1561(3) 0.8247(3) 0.0399 1.0000 Uani . . . . . .
O5 O 0.1548(4) 0.3495(3) 0.7749(3) 0.0357 1.0000 Uani . . . . . .
O6 O 0.5291(5) 0.3726(3) 1.1016(3) 0.0444 1.0000 Uani . . . . . .
H4 H 0.0412 0.1787 0.7516 0.055(3) 1.0000 Uiso . . . . . .
H6 H 0.5796 0.3420 1.1614 0.055(3) 1.0000 Uiso . . . . . .
H31 H 0.8811 0.4470 0.9281 0.055(3) 1.0000 Uiso . . . . . .
H51 H 0.8922 0.1776 1.1216 0.055(3) 1.0000 Uiso . . . . . .
H61 H 0.7021 0.0917 0.9955 0.055(3) 1.0000 Uiso . . . . . .
H71 H 0.6564 0.4834 0.6782 0.055(3) 1.0000 Uiso . . . . . .
H72 H 0.6730 0.5137 0.7996 0.055(3) 1.0000 Uiso . . . . . .
H73 H 0.8417 0.4711 0.7537 0.055(3) 1.0000 Uiso . . . . . .
H91 H 0.1945 0.0949 1.0034 0.055(3) 1.0000 Uiso . . . . . .
H101 H 0.4021 0.1833 1.1255 0.055(3) 1.0000 Uiso . . . . . .
H121 H 0.3876 0.4352 0.9245 0.055(3) 1.0000 Uiso . . . . . .
H141 H 0.1492 0.4725 0.6790 0.055(3) 1.0000 Uiso . . . . . .
H142 H 0.3377 0.4523 0.7489 0.055(3) 1.0000 Uiso . . . . . .
H143 H 0.1817 0.5043 0.8005 0.055(3) 1.0000 Uiso . . . . . .

loop_
_atom_site_aniso_label
_atom_site_aniso_U_11
_atom_site_aniso_U_22
_atom_site_aniso_U_33
_atom_site_aniso_U_23
_atom_site_aniso_U_13
_atom_site_aniso_U_12
C1 0.028(3) 0.043(3) 0.032(3) -0.013(3) -0.002(3) -0.003(2)
C2 0.031(2) 0.024(3) 0.024(3) 0.004(2) 0.007(2) 0.000(2)
C3 0.031(2) 0.034(3) 0.016(3) -0.003(2) -0.008(2) -0.005(2)
C4 0.029(3) 0.033(3) 0.031(3) -0.003(3) 0.007(3) -0.004(2)
C5 0.039(3) 0.043(4) 0.036(4) 0.005(3) 0.002(3) 0.002(3)
C6 0.043(3) 0.022(3) 0.041(4) 0.002(3) 0.003(3) -0.002(3)
C7 0.051(3) 0.039(4) 0.050(5) 0.008(3) 0.004(3) 0.002(3)
C8 0.029(3) 0.017(2) 0.034(3) 0.000(2) 0.006(3) -0.002(2)
C9 0.037(3) 0.035(4) 0.037(4) 0.004(3) 0.002(3) -0.004(3)
C10 0.036(3) 0.031(3) 0.024(3) 0.010(3) -0.008(3) 0.002(2)
C11 0.030(3) 0.036(3) 0.019(3) -0.006(2) -0.005(2) 0.005(2)
C12 0.031(3) 0.024(3) 0.040(4) -0.003(2) 0.013(3) -0.003(2)
C13 0.024(2) 0.028(3) 0.022(3) -0.005(2) -0.003(2) -0.001(2)
C14 0.039(3) 0.030(3) 0.024(3) 0.005(2) 0.003(2) 0.001(2)
O1 0.059(2) 0.032(2) 0.041(2) -0.0080(17) -0.0047(19) -0.0111(18)
O2 0.039(2) 0.040(2) 0.024(2) 0.0027(19) -0.0044(17) -0.0061(18)
O3 0.047(2) 0.043(2) 0.030(2) -0.0073(19) -0.0103(18) -0.0077(18)
O4 0.0484(19) 0.037(2) 0.030(2) -0.0049(16) -0.0054(16) -0.0182(17)
O5 0.041(2) 0.034(2) 0.029(2) 0.0013(18) -0.0046(18) -0.0023(17)
O6 0.048(2) 0.054(3) 0.026(2) -0.0003(19) -0.0084(18) -0.0070(19)

loop_
_atom_type_symbol
_atom_type_scat_dispersion_real
_atom_type_scat_dispersion_imag
_atom_type_scat_Cromer_Mann_a1
_atom_type_scat_Cromer_Mann_b1
_atom_type_scat_Cromer_Mann_a2
_atom_type_scat_Cromer_Mann_b2
_atom_type_scat_Cromer_Mann_a3
_atom_type_scat_Cromer_Mann_b3
_atom_type_scat_Cromer_Mann_a4
_atom_type_scat_Cromer_Mann_b4
_atom_type_scat_Cromer_Mann_c
_atom_type_scat_source
C 0.0033 0.0016 2.3100 20.8439 1.0200 10.2075 1.5886 0.5687 0.8650 51.6512 0.2156 'International Tables Vol C 4.2.6.8 and 6.1.1.4'
H 0.0000 0.0000 0.4930 10.5109 0.3229 26.1257 0.1402 3.1424 0.0408 57.7998 0.0030 'International Tables Vol C 4.2.6.8 and 6.1.1.4'
O 0.0106 0.0060 3.0485 13.2771 2.2868 5.7011 1.5463 0.3239 0.8670 32.9089 0.2508 'International Tables Vol C 4.2.6.8 and 6.1.1.4'

loop_
_geom_angle_atom_site_label_1
_geom_angle_site_symmetry_1
_geom_angle_atom_site_label_2
_geom_angle_site_symmetry_2
_geom_angle_atom_site_label_3
_geom_angle_site_symmetry_3
_geom_angle
_geom_angle_publ_flag
C2 . C1 . C6 . 117.7(5) yes
C2 . C1 . O1 . 121.4(6) yes
C6 . C1 . O1 . 120.9(6) yes
C1 . C2 . C3 . 121.0(6) yes
C1 . C2 . O2 . 110.9(5) yes
C3 . C2 . O2 . 128.1(5) yes
C2 . C3 . C4 . 120.7(5) yes
C2 . C3 . H31 . 119.7 no
C4 . C3 . H31 . 119.6 no
C3 . C4 . C5 . 118.2(6) yes
C3 . C4 . O3 . 121.6(5) yes
C5 . C4 . O3 . 120.2(6) yes
C4 . C5 . C6 . 121.1(6) yes
C4 . C5 . H51 . 119.6 no
C6 . C5 . H51 . 119.4 no
C1 . C6 . C5 . 121.3(5) yes
C1 . C6 . H61 . 119.3 no
C5 . C6 . H61 . 119.4 no
O2 . C7 . H71 . 109.3 no
O2 . C7 . H72 . 109.4 no
H71 . C7 . H72 . 109.5 no
O2 . C7 . H73 . 109.5 no
H71 . C7 . H73 . 109.6 no
H72 . C7 . H73 . 109.6 no
C9 . C8 . C13 . 118.4(5) yes
C9 . C8 . O4 . 119.0(5) yes
C13 . C8 . O4 . 122.6(5) yes
C8 . C9 . C10 . 122.1(5) yes
C8 . C9 . H91 . 119.0 no
C10 . C9 . H91 . 118.9 no
C9 . C10 . C11 . 118.3(5) yes
C9 . C10 . H101 . 120.9 no
C11 . C10 . H101 . 120.7 no
C10 . C11 . C12 . 121.6(5) yes
C10 . C11 . O6 . 122.3(5) yes
C12 . C11 . O6 . 116.1(5) yes
C11 . C12 . C13 . 118.7(5) yes
C11 . C12 . H121 . 120.7 no
C13 . C12 . H121 . 120.6 no
C12 . C13 . C8 . 120.9(6) yes
C12 . C13 . O5 . 124.0(5) yes
C8 . C13 . O5 . 115.1(5) yes
O5 . C14 . H141 . 109.4 no
O5 . C14 . H142 . 109.5 no
H141 . C14 . H142 . 109.5 no
O5 . C14 . H143 . 109.4 no
H141 . C14 . H143 . 109.5 no
H142 . C14 . H143 . 109.5 no
C7 . O2 . C2 . 115.7(4) yes
C8 . O4 . H4 . 113.9 no
C14 . O5 . C13 . 117.0(4) yes
C11 . O6 . H6 . 118.8 no

loop_
_geom_bond_atom_site_label_1
_geom_bond_site_symmetry_1
_geom_bond_atom_site_label_2
_geom_bond_site_symmetry_2
_geom_bond_distance
_geom_bond_publ_flag
C1 . C2 . 1.507(8) yes
C1 . C6 . 1.461(9) yes
C1 . O1 . 1.234(7) yes
C2 . C3 . 1.341(7) yes
C2 . O2 . 1.353(7) yes
C3 . C4 . 1.472(8) yes
C3 . H31 . 1.000 no
C4 . C5 . 1.488(8) yes
C4 . O3 . 1.234(7) yes
C5 . C6 . 1.342(9) yes
C5 . H51 . 1.000 no
C6 . H61 . 1.000 no
C7 . O2 . 1.450(6) yes
C7 . H71 . 1.000 no
C7 . H72 . 1.000 no
C7 . H73 . 0.999 no
C8 . C9 . 1.399(8) yes
C8 . C13 . 1.392(7) yes
C8 . O4 . 1.372(7) yes
C9 . C10 . 1.386(9) yes
C9 . H91 . 1.000 no
C10 . C11 . 1.385(8) yes
C10 . H101 . 1.000 no
C11 . C12 . 1.399(8) yes
C11 . O6 . 1.387(7) yes
C12 . C13 . 1.401(8) yes
C12 . H121 . 1.001 no
C13 . O5 . 1.380(6) yes
C14 . O5 . 1.449(6) yes
C14 . H141 . 1.000 no
C14 . H142 . 1.000 no
C14 . H143 . 1.000 no
O4 . H4 . 0.998 no
O6 . H6 . 0.912 no

loop_
_cod_related_entry_id
_cod_related_entry_database
_cod_related_entry_code
1 ChemSpider 21149222
